data_7708078
loop_
_publ_author_name
'Zhu, Li'
'Dong, Yubao'
'Yin, Bing'
'Ma, Pengtao'
'Li, Dongfeng'

_publ_section_title
;
 Improving the single-molecule magnet properties of two pentagonal
 bipyramidal Dy<sup>3+</sup> compounds by the introduction of both
 electron-withdrawing and -donating groups.
;
_journal_issue 36
_journal_name_full 'Dalton transactions (Cambridge, England : 2003)'
_journal_page_first 12607
_journal_page_last 12618
_journal_paper_doi 10.1039/d1dt00964h
_journal_volume 50
_journal_year 2021
_chemical_formula_moiety 'C30 H30 Cl Dy F2 N4 O2'
_chemical_formula_sum 'C30 H30 Cl Dy F2 N4 O2'
_chemical_formula_weight 714.53
_space_group_crystal_system monoclinic
_space_group_IT_number 14
_space_group_name_Hall '-P 2yn'
_space_group_name_H-M_alt 'P 1 21/n 1'
_atom_sites_solution_hydrogens geom
_atom_sites_solution_primary dual
_audit_block_doi 10.5517/ccdc.csd.cc26wsfb
_audit_creation_date 2021-05-11
_audit_creation_method
;
Olex2 1.3-alpha
(compiled 2019.07.11 svn.r3635 for OlexSys, GUI svn.r5848)
;
_audit_update_record
;
2021-05-13 deposited with the CCDC.	2021-08-02 downloaded from the CCDC.
;
_cell_angle_alpha 90
_cell_angle_beta 91.179(2)
_cell_angle_gamma 90
_cell_formula_units_Z 4
_cell_length_a 8.6403(5)
_cell_length_b 18.2643(12)
_cell_length_c 17.8656(12)
_cell_measurement_reflns_used 9906
_cell_measurement_temperature 296
_cell_measurement_theta_max 30.296
_cell_measurement_theta_min 2.608
_cell_volume 2818.8(3)
_computing_cell_refinement 'SAINT V8.38A (?, 2016)'
_computing_data_collection 'Bruker SMART'
_computing_data_reduction 'SAINT V8.38A (?, 2016)'
_computing_molecular_graphics 'Olex2 1.3-alpha (Dolomanov et al., 2009)'
_computing_publication_material 'Olex2 1.3-alpha (Dolomanov et al., 2009)'
_computing_structure_refinement 'ShelXL 2018/3 (Sheldrick, 2015)'
_computing_structure_solution 'ShelXT 2018/3 (Sheldrick, 2015)'
_diffrn_ambient_temperature 296
_diffrn_measured_fraction_theta_full 0.999
_diffrn_measured_fraction_theta_max 0.996
_diffrn_measurement_device_type 'CCD area detector'
_diffrn_measurement_method 'phi and omega scans'
_diffrn_radiation_monochromator graphite
_diffrn_radiation_type MoK\a
_diffrn_radiation_wavelength 0.71073
_diffrn_reflns_av_R_equivalents 0.0469
_diffrn_reflns_av_unetI/netI 0.0406
_diffrn_reflns_Laue_measured_fraction_full 0.999
_diffrn_reflns_Laue_measured_fraction_max 0.996
_diffrn_reflns_limit_h_max 12
_diffrn_reflns_limit_h_min -12
_diffrn_reflns_limit_k_max 26
_diffrn_reflns_limit_k_min -26
_diffrn_reflns_limit_l_max 25
_diffrn_reflns_limit_l_min -23
_diffrn_reflns_number 39684
_diffrn_reflns_point_group_measured_fraction_full 0.999
_diffrn_reflns_point_group_measured_fraction_max 0.996
_diffrn_reflns_theta_full 25.242
_diffrn_reflns_theta_max 30.528
_diffrn_reflns_theta_min 2.505
_exptl_absorpt_coefficient_mu 2.794
_exptl_absorpt_correction_T_max 0.7461
_exptl_absorpt_correction_T_min 0.6003
_exptl_absorpt_correction_type multi-scan
_exptl_absorpt_process_details
;
SADABS-2016/2 (Bruker,2016/2) was used for absorption correction.
wR2(int) was 0.0834 before and 0.0615 after correction.
The Ratio of minimum to maximum transmission is 0.8046.
The \l/2 correction factor is Not present.
;
_exptl_crystal_colour colourless
_exptl_crystal_colour_primary colourless
_exptl_crystal_density_diffrn 1.684
_exptl_crystal_description block
_exptl_crystal_F_000 1420
_exptl_crystal_size_max 0.35
_exptl_crystal_size_mid 0.33
_exptl_crystal_size_min 0.1
_refine_diff_density_max 0.761
_refine_diff_density_min -0.856
_refine_diff_density_rms 0.105
_refine_ls_extinction_method none
_refine_ls_goodness_of_fit_ref 1.097
_refine_ls_hydrogen_treatment constr
_refine_ls_matrix_type full
_refine_ls_number_parameters 363
_refine_ls_number_reflns 8601
_refine_ls_number_restraints 0
_refine_ls_restrained_S_all 1.097
_refine_ls_R_factor_all 0.0524
_refine_ls_R_factor_gt 0.0358
_refine_ls_shift/su_max 0.001
_refine_ls_shift/su_mean 0.000
_refine_ls_structure_factor_coef Fsqd
_refine_ls_weighting_details 'w=1/[\s^2^(Fo^2^)+(0.0191P)^2^+3.4433P] where P=(Fo^2^+2Fc^2^)/3'
_refine_ls_weighting_scheme calc
_refine_ls_wR_factor_gt 0.0684
_refine_ls_wR_factor_ref 0.0748
_reflns_Friedel_coverage 0.000
_reflns_number_gt 6734
_reflns_number_total 8601
_reflns_threshold_expression 'I > 2\s(I)'
_cod_data_source_file d1dt00964h2.cif
_cod_data_source_block 1_Cl
_cod_depositor_comments 'Adding full bibliography for 7708078--7708081.cif.'
_cod_database_code 7708078
_shelx_shelxl_version_number 2018/3
_shelx_space_group_comment
;
The symmetry employed for this shelxl refinement is uniquely defined
by the following loop, which should always be used as a source of
symmetry information in preference to the above space-group names.
They are only intended as comments.
;
_shelx_estimated_absorpt_t_max 0.768
_shelx_estimated_absorpt_t_min 0.441
_olex2_refinement_description
;
1. Fixed Uiso
 At 1.2 times of:
  All C(H) groups, All C(H,H) groups
 At 1.5 times of:
  All C(H,H,H) groups
2.a Secondary CH2 refined with riding coordinates:
 C9(H9A,H9B), C6(H6A,H6B), C17(H17A,H17B), C8(H8A,H8B), C7(H7A,H7B), C23(H23A,
 H23B)
2.b Aromatic/amide H refined with riding coordinates:
 C1(H1), C19(H19), C3(H3), C22(H22), C4(H4), C30(H30), C20(H20), C26(H26),
 C11(H11), C15(H15), C27(H27), C14(H14)
2.c Idealised Me refined as rotating group:
 C29(H29A,H29B,H29C), C13(H13A,H13B,H13C)
;
_olex2_submission_special_instructions 'No special instructions were received'

loop_
_space_group_symop_operation_xyz
'x, y, z'
'-x+1/2, y+1/2, -z+1/2'
'-x, -y, -z'
'x-1/2, -y-1/2, z-1/2'

loop_
_atom_site_label
_atom_site_type_symbol
_atom_site_fract_x
_atom_site_fract_y
_atom_site_fract_z
_atom_site_U_iso_or_equiv
_atom_site_adp_type
_atom_site_occupancy
_atom_site_site_symmetry_order
_atom_site_calc_flag
_atom_site_refinement_flags_posn
_atom_site_refinement_flags_adp
_atom_site_refinement_flags_occupancy
_atom_site_disorder_assembly
_atom_site_disorder_group
Dy1 Dy 0.47946(2) 0.23192(2) 0.47941(2) 0.02897(5) Uani 1 1 d . . . . .
Cl1 Cl 0.48940(12) 0.21957(7) 0.33137(6) 0.0588(3) Uani 1 1 d . . . . .
O1 O 0.3567(3) 0.33400(13) 0.49022(13) 0.0367(5) Uani 1 1 d . . . . .
O2 O 0.5907(3) 0.13083(13) 0.51410(14) 0.0383(5) Uani 1 1 d . . . . .
F1 F 1.0289(3) 0.33248(15) 0.32221(13) 0.0629(7) Uani 1 1 d . . . . .
F2 F -0.0685(3) 0.13089(17) 0.31629(15) 0.0727(8) Uani 1 1 d . . . . .
N3 N 0.3158(3) 0.21261(14) 0.59847(15) 0.0300(6) Uani 1 1 d . . . . .
N2 N 0.6353(3) 0.26992(15) 0.59864(14) 0.0288(5) Uani 1 1 d . . . . .
N1 N 0.7328(3) 0.30368(16) 0.45644(16) 0.0339(6) Uani 1 1 d . . . . .
N4 N 0.2229(3) 0.16458(15) 0.45693(16) 0.0347(6) Uani 1 1 d . . . . .
C5 C 0.7873(4) 0.34566(18) 0.51290(19) 0.0320(7) Uani 1 1 d . . . . .
C24 C 0.2334(4) 0.34567(18) 0.60776(19) 0.0316(7) Uani 1 1 d . . . . .
C9 C 0.7711(4) 0.21982(18) 0.6118(2) 0.0342(7) Uani 1 1 d . . . . .
H9A H 0.833864 0.220314 0.567398 0.041 Uiso 1 1 calc R U . . .
H9B H 0.833800 0.239476 0.652705 0.041 Uiso 1 1 calc R U . . .
C18 C 0.1580(4) 0.13246(18) 0.5168(2) 0.0333(7) Uani 1 1 d . . . . .
C6 C 0.6974(4) 0.34387(18) 0.58417(19) 0.0352(7) Uani 1 1 d . . . . .
H6A H 0.764300 0.358570 0.625749 0.042 Uiso 1 1 calc R U . . .
H6B H 0.612476 0.378528 0.580514 0.042 Uiso 1 1 calc R U . . .
C10 C 0.7323(4) 0.14182(19) 0.6297(2) 0.0344(7) Uani 1 1 d . . . . .
C17 C 0.2462(4) 0.13918(18) 0.5900(2) 0.0366(8) Uani 1 1 d . . . . .
H17A H 0.176809 0.130266 0.631034 0.044 Uiso 1 1 calc R U . . .
H17B H 0.327264 0.102444 0.592308 0.044 Uiso 1 1 calc R U . . .
C8 C 0.4135(4) 0.2138(2) 0.66770(19) 0.0359(8) Uani 1 1 d . . . . .
H8A H 0.462517 0.166354 0.674097 0.043 Uiso 1 1 calc R U . . .
H8B H 0.347917 0.221934 0.710319 0.043 Uiso 1 1 calc R U . . .
C1 C 0.8137(4) 0.3005(2) 0.3933(2) 0.0388(8) Uani 1 1 d . . . . .
H1 H 0.777754 0.271630 0.353700 0.047 Uiso 1 1 calc R U . . .
C25 C 0.3111(4) 0.37618(19) 0.54658(19) 0.0327(7) Uani 1 1 d . . . . .
C7 C 0.5377(4) 0.2725(2) 0.66677(18) 0.0353(7) Uani 1 1 d . . . . .
H7A H 0.488678 0.320146 0.669528 0.042 Uiso 1 1 calc R U . . .
H7B H 0.604106 0.266913 0.710848 0.042 Uiso 1 1 calc R U . . .
C23 C 0.1862(4) 0.26664(19) 0.6042(2) 0.0342(7) Uani 1 1 d . . . . .
H23A H 0.128197 0.255308 0.648650 0.041 Uiso 1 1 calc R U . . .
H23B H 0.116900 0.260086 0.561311 0.041 Uiso 1 1 calc R U . . .
C19 C 0.0166(4) 0.0968(2) 0.5112(2) 0.0413(8) Uani 1 1 d . . . . .
H19 H -0.024549 0.073950 0.552860 0.050 Uiso 1 1 calc R U . . .
C3 C 1.0036(4) 0.3845(2) 0.4415(2) 0.0418(9) Uani 1 1 d . . . . .
H3 H 1.093000 0.412139 0.435706 0.050 Uiso 1 1 calc R U . . .
C22 C 0.1463(4) 0.1628(2) 0.3911(2) 0.0408(8) Uani 1 1 d . . . . .
H22 H 0.189744 0.184554 0.349395 0.049 Uiso 1 1 calc R U . . .
C4 C 0.9197(4) 0.38735(19) 0.5068(2) 0.0361(8) Uani 1 1 d . . . . .
H4 H 0.952460 0.417154 0.546258 0.043 Uiso 1 1 calc R U . . .
C21 C 0.0048(4) 0.1293(2) 0.3842(2) 0.0452(9) Uani 1 1 d . . . . .
C30 C 0.1970(4) 0.3894(2) 0.6684(2) 0.0396(8) Uani 1 1 d . . . . .
H30 H 0.146501 0.368406 0.708580 0.048 Uiso 1 1 calc R U . . .
C2 C 0.9491(4) 0.3394(2) 0.3860(2) 0.0421(8) Uani 1 1 d . . . . .
C20 C -0.0626(4) 0.0955(2) 0.4433(2) 0.0462(9) Uani 1 1 d . . . . .
H20 H -0.158211 0.072486 0.438117 0.055 Uiso 1 1 calc R U . . .
C26 C 0.3395(4) 0.4511(2) 0.5476(2) 0.0408(8) Uani 1 1 d . . . . .
H26 H 0.383250 0.473238 0.506197 0.049 Uiso 1 1 calc R U . . .
C16 C 0.6474(4) 0.10035(19) 0.5770(2) 0.0367(8) Uani 1 1 d . . . . .
C11 C 0.7846(4) 0.1103(2) 0.6958(2) 0.0432(9) Uani 1 1 d . . . . .
H11 H 0.840395 0.138780 0.730000 0.052 Uiso 1 1 calc R U . . .
C15 C 0.6207(5) 0.0265(2) 0.5934(2) 0.0477(9) Uani 1 1 d . . . . .
H15 H 0.566913 -0.002817 0.559231 0.057 Uiso 1 1 calc R U . . .
C27 C 0.3035(5) 0.4932(2) 0.6094(3) 0.0492(10) Uani 1 1 d . . . . .
H27 H 0.327420 0.542858 0.609286 0.059 Uiso 1 1 calc R U . . .
C28 C 0.2331(5) 0.4634(2) 0.6714(2) 0.0468(9) Uani 1 1 d . . . . .
C14 C 0.6741(5) -0.0030(2) 0.6605(3) 0.0555(11) Uani 1 1 d . . . . .
H14 H 0.653663 -0.051928 0.670567 0.067 Uiso 1 1 calc R U . . .
C12 C 0.7565(5) 0.0374(2) 0.7129(3) 0.0526(10) Uani 1 1 d . . . . .
C29 C 0.1996(7) 0.5093(3) 0.7397(3) 0.0769(15) Uani 1 1 d . . . . .
H29A H 0.119545 0.544024 0.727591 0.115 Uiso 1 1 calc R U . . .
H29B H 0.291742 0.534834 0.755361 0.115 Uiso 1 1 calc R U . . .
H29C H 0.166178 0.478028 0.779428 0.115 Uiso 1 1 calc R U . . .
C13 C 0.8099(7) 0.0061(3) 0.7876(3) 0.0859(18) Uani 1 1 d . . . . .
H13A H 0.883354 -0.032402 0.779424 0.129 Uiso 1 1 calc R U . . .
H13B H 0.722404 -0.013280 0.813335 0.129 Uiso 1 1 calc R U . . .
H13C H 0.857564 0.043940 0.817286 0.129 Uiso 1 1 calc R U . . .

loop_
_atom_site_aniso_label
_atom_site_aniso_U_11
_atom_site_aniso_U_22
_atom_site_aniso_U_33
_atom_site_aniso_U_23
_atom_site_aniso_U_13
_atom_site_aniso_U_12
Dy1 0.02617(7) 0.03607(8) 0.02468(8) -0.00086(7) 0.00090(5) -0.00005(6)
Cl1 0.0516(6) 0.0948(9) 0.0303(5) -0.0109(5) 0.0056(4) -0.0193(5)
O1 0.0400(13) 0.0376(13) 0.0326(13) 0.0039(10) 0.0067(10) 0.0047(10)
O2 0.0421(13) 0.0366(13) 0.0359(14) -0.0017(11) -0.0053(10) 0.0065(10)
F1 0.0493(14) 0.100(2) 0.0399(14) -0.0014(13) 0.0151(11) -0.0154(13)
F2 0.0544(15) 0.110(2) 0.0530(16) -0.0041(15) -0.0178(12) -0.0199(15)
N3 0.0267(13) 0.0348(14) 0.0286(15) 0.0021(11) 0.0007(10) 0.0008(10)
N2 0.0274(12) 0.0349(14) 0.0243(13) -0.0011(11) 0.0012(10) 0.0037(11)
N1 0.0324(14) 0.0369(15) 0.0324(16) -0.0004(12) 0.0027(11) -0.0048(12)
N4 0.0337(15) 0.0355(15) 0.0348(16) 0.0010(12) 0.0007(12) -0.0025(12)
C5 0.0293(16) 0.0320(16) 0.0345(18) 0.0012(14) -0.0023(13) 0.0025(13)
C24 0.0252(15) 0.0366(17) 0.0328(18) 0.0013(14) -0.0015(13) 0.0058(13)
C9 0.0276(15) 0.0403(19) 0.0347(19) -0.0010(14) -0.0008(13) 0.0042(13)
C18 0.0303(16) 0.0321(17) 0.0376(19) -0.0005(14) 0.0041(14) 0.0022(13)
C6 0.0355(17) 0.0357(18) 0.0344(19) -0.0074(14) -0.0012(14) 0.0003(14)
C10 0.0288(16) 0.0392(18) 0.0351(19) -0.0005(15) 0.0013(13) 0.0076(14)
C17 0.0398(18) 0.0342(18) 0.0360(19) 0.0093(15) 0.0051(15) -0.0007(14)
C8 0.0305(16) 0.054(2) 0.0234(17) 0.0017(14) 0.0027(13) 0.0035(14)
C1 0.0392(19) 0.044(2) 0.0333(19) -0.0016(16) 0.0031(15) -0.0044(16)
C25 0.0244(15) 0.0392(18) 0.0343(18) 0.0023(14) -0.0013(13) 0.0041(13)
C7 0.0311(16) 0.052(2) 0.0225(16) -0.0022(15) 0.0013(12) 0.0075(15)
C23 0.0251(15) 0.0422(18) 0.0356(19) 0.0030(16) 0.0049(13) 0.0012(14)
C19 0.0393(19) 0.0358(18) 0.049(2) -0.0039(17) 0.0090(16) -0.0032(15)
C3 0.0333(18) 0.051(2) 0.041(2) 0.0093(17) -0.0037(15) -0.0086(16)
C22 0.0380(19) 0.046(2) 0.038(2) 0.0016(16) -0.0013(15) -0.0034(16)
C4 0.0347(17) 0.0382(18) 0.0352(19) 0.0015(15) -0.0065(14) -0.0042(14)
C21 0.039(2) 0.055(2) 0.041(2) -0.0082(18) -0.0055(16) -0.0029(17)
C30 0.0365(18) 0.049(2) 0.0332(19) 0.0015(16) -0.0007(14) 0.0106(16)
C2 0.0350(18) 0.057(2) 0.034(2) 0.0055(17) 0.0051(15) -0.0006(16)
C20 0.0349(18) 0.047(2) 0.057(3) -0.0138(19) 0.0009(17) -0.0087(16)
C26 0.0335(18) 0.0393(19) 0.050(2) 0.0079(17) -0.0004(16) 0.0014(15)
C16 0.0337(17) 0.0382(18) 0.038(2) -0.0009(15) 0.0040(14) 0.0077(14)
C11 0.0377(19) 0.051(2) 0.040(2) 0.0037(17) -0.0016(16) 0.0089(16)
C15 0.048(2) 0.037(2) 0.057(3) -0.0018(18) -0.0011(19) 0.0039(17)
C27 0.050(2) 0.037(2) 0.061(3) -0.0004(19) -0.010(2) 0.0054(17)
C28 0.051(2) 0.045(2) 0.044(2) -0.0094(18) -0.0080(18) 0.0147(18)
C14 0.061(3) 0.038(2) 0.068(3) 0.010(2) 0.008(2) 0.0113(19)
C12 0.057(2) 0.051(2) 0.051(3) 0.017(2) 0.001(2) 0.015(2)
C29 0.102(4) 0.063(3) 0.066(3) -0.021(3) -0.001(3) 0.023(3)
C13 0.106(4) 0.080(4) 0.071(4) 0.034(3) -0.013(3) 0.014(3)

loop_
_atom_type_symbol
_atom_type_description
_atom_type_scat_dispersion_real
_atom_type_scat_dispersion_imag
_atom_type_scat_source
C C 0.0033 0.0016 'International Tables Vol C Tables 4.2.6.8 and 6.1.1.4'
H H 0.0000 0.0000 'International Tables Vol C Tables 4.2.6.8 and 6.1.1.4'
Cl Cl 0.1484 0.1585 'International Tables Vol C Tables 4.2.6.8 and 6.1.1.4'
Dy Dy -0.1892 4.4098 'International Tables Vol C Tables 4.2.6.8 and 6.1.1.4'
F F 0.0171 0.0103 'International Tables Vol C Tables 4.2.6.8 and 6.1.1.4'
N N 0.0061 0.0033 'International Tables Vol C Tables 4.2.6.8 and 6.1.1.4'
O O 0.0106 0.0060 'International Tables Vol C Tables 4.2.6.8 and 6.1.1.4'

loop_
_geom_angle_atom_site_label_1
_geom_angle_atom_site_label_2
_geom_angle_atom_site_label_3
_geom_angle
_geom_angle_site_symmetry_1
_geom_angle_site_symmetry_3
_geom_angle_publ_flag
O1 Dy1 Cl1 100.87(7) . . ?
O1 Dy1 O2 158.09(9) . . ?
O1 Dy1 N3 76.54(8) . . ?
O1 Dy1 N2 86.73(9) . . ?
O1 Dy1 N1 89.75(9) . . ?
O1 Dy1 N4 90.20(9) . . ?
O2 Dy1 Cl1 100.90(7) . . ?
O2 Dy1 N3 84.03(9) . . ?
O2 Dy1 N2 76.88(9) . . ?
O2 Dy1 N1 96.03(9) . . ?
O2 Dy1 N4 90.75(9) . . ?
N3 Dy1 Cl1 146.22(6) . . ?
N2 Dy1 Cl1 144.49(6) . . ?
N2 Dy1 N3 69.29(8) . . ?
N2 Dy1 N1 64.43(8) . . ?
N1 Dy1 Cl1 80.83(7) . . ?
N1 Dy1 N3 132.30(9) . . ?
N4 Dy1 Cl1 81.30(7) . . ?
N4 Dy1 N3 65.14(9) . . ?
N4 Dy1 N2 133.74(9) . . ?
N4 Dy1 N1 161.79(9) . . ?
C25 O1 Dy1 136.1(2) . . ?
C16 O2 Dy1 138.4(2) . . ?
C17 N3 Dy1 105.46(19) . . ?
C17 N3 C8 108.8(3) . . ?
C17 N3 C23 107.6(2) . . ?
C8 N3 Dy1 111.72(18) . . ?
C8 N3 C23 110.3(3) . . ?
C23 N3 Dy1 112.72(19) . . ?
C9 N2 Dy1 110.86(19) . . ?
C6 N2 Dy1 106.57(19) . . ?
C6 N2 C9 107.4(2) . . ?
C6 N2 C7 109.1(3) . . ?
C7 N2 Dy1 112.66(18) . . ?
C7 N2 C9 110.1(3) . . ?
C5 N1 Dy1 117.0(2) . . ?
C1 N1 Dy1 124.6(2) . . ?
C1 N1 C5 118.4(3) . . ?
C18 N4 Dy1 117.2(2) . . ?
C22 N4 Dy1 124.1(2) . . ?
C22 N4 C18 118.6(3) . . ?
N1 C5 C6 116.3(3) . . ?
N1 C5 C4 122.2(3) . . ?
C4 C5 C6 121.4(3) . . ?
C25 C24 C23 118.7(3) . . ?
C30 C24 C25 119.8(3) . . ?
C30 C24 C23 121.4(3) . . ?
C10 C9 N2 115.8(3) . . ?
N4 C18 C17 116.2(3) . . ?
N4 C18 C19 121.7(3) . . ?
C19 C18 C17 122.1(3) . . ?
N2 C6 C5 111.3(3) . . ?
C16 C10 C9 119.0(3) . . ?
C11 C10 C9 120.5(3) . . ?
C11 C10 C16 120.4(3) . . ?
N3 C17 C18 111.1(3) . . ?
N3 C8 C7 113.1(3) . . ?
N1 C1 C2 121.0(3) . . ?
O1 C25 C24 120.7(3) . . ?
O1 C25 C26 121.6(3) . . ?
C26 C25 C24 117.8(3) . . ?
N2 C7 C8 113.4(3) . . ?
N3 C23 C24 115.7(3) . . ?
C20 C19 C18 119.4(4) . . ?
C2 C3 C4 117.0(3) . . ?
N4 C22 C21 120.9(3) . . ?
C5 C4 C3 119.6(3) . . ?
F2 C21 C22 118.0(4) . . ?
F2 C21 C20 120.2(3) . . ?
C20 C21 C22 121.8(4) . . ?
C28 C30 C24 122.4(4) . . ?
F1 C2 C1 118.7(3) . . ?
F1 C2 C3 119.6(3) . . ?
C3 C2 C1 121.6(3) . . ?
C21 C20 C19 117.4(3) . . ?
C27 C26 C25 120.9(4) . . ?
O2 C16 C10 121.1(3) . . ?
O2 C16 C15 121.2(3) . . ?
C15 C16 C10 117.7(3) . . ?
C10 C11 C12 122.2(4) . . ?
C14 C15 C16 120.2(4) . . ?
C28 C27 C26 121.9(4) . . ?
C30 C28 C29 121.5(4) . . ?
C27 C28 C30 117.0(4) . . ?
C27 C28 C29 121.5(4) . . ?
C12 C14 C15 122.6(4) . . ?
C11 C12 C13 120.4(4) . . ?
C14 C12 C11 117.0(4) . . ?
C14 C12 C13 122.6(4) . . ?

loop_
_geom_bond_atom_site_label_1
_geom_bond_atom_site_label_2
_geom_bond_distance
_geom_bond_site_symmetry_2
_geom_bond_publ_flag
Dy1 Cl1 2.6576(10) . ?
Dy1 O1 2.156(2) . ?
Dy1 O2 2.166(2) . ?
Dy1 N3 2.602(3) . ?
Dy1 N2 2.591(3) . ?
Dy1 N1 2.591(3) . ?
Dy1 N4 2.560(3) . ?
O1 C25 1.334(4) . ?
O2 C16 1.337(4) . ?
F1 C2 1.351(4) . ?
F2 C21 1.358(4) . ?
N3 C17 1.476(4) . ?
N3 C8 1.483(4) . ?
N3 C23 1.498(4) . ?
N2 C9 1.502(4) . ?
N2 C6 1.478(4) . ?
N2 C7 1.495(4) . ?
N1 C5 1.344(4) . ?
N1 C1 1.341(4) . ?
N4 C18 1.352(4) . ?
N4 C22 1.338(4) . ?
C5 C6 1.506(5) . ?
C5 C4 1.380(5) . ?
C24 C25 1.409(5) . ?
C24 C23 1.501(5) . ?
C24 C30 1.388(5) . ?
C9 C10 1.500(5) . ?
C18 C17 1.506(5) . ?
C18 C19 1.386(5) . ?
C10 C16 1.404(5) . ?
C10 C11 1.382(5) . ?
C8 C7 1.517(5) . ?
C1 C2 1.377(5) . ?
C25 C26 1.390(5) . ?
C19 C20 1.380(5) . ?
C3 C4 1.388(5) . ?
C3 C2 1.365(5) . ?
C22 C21 1.371(5) . ?
C21 C20 1.364(6) . ?
C30 C28 1.388(5) . ?
C26 C27 1.387(6) . ?
C16 C15 1.401(5) . ?
C11 C12 1.387(5) . ?
C15 C14 1.383(6) . ?
C27 C28 1.386(6) . ?
C28 C29 1.512(6) . ?
C14 C12 1.379(6) . ?
C12 C13 1.515(6) . ?
